data_7042390
loop_
_publ_author_name
'Chang, Kejian'
'Xu, Xin'

_publ_section_title
;
 Frustrated Lewis pair behavior of a neutral scandium complex.
;
_journal_issue 14
_journal_name_full 'Dalton transactions (Cambridge, England : 2003)'
_journal_page_first 4514
_journal_page_last 4517
_journal_paper_doi 10.1039/c7dt00676d
_journal_volume 46
_journal_year 2017
_chemical_formula_moiety 'C51 H68 Cl O3 P Rh Sc C7 H8'
_chemical_formula_sum 'C58 H76 Cl O3 P Rh Sc'
_chemical_formula_weight 1035.48
_chemical_name_systematic
; 
 ? 
;
_space_group_IT_number 14
_symmetry_cell_setting monoclinic
_symmetry_space_group_name_Hall '-P 2ybc'
_symmetry_space_group_name_H-M 'P 1 21/c 1'
_atom_sites_solution_hydrogens geom
_atom_sites_solution_primary direct
_atom_sites_solution_secondary difmap
_audit_creation_method SHELXL-97
_audit_update_record
;
2017-01-13 deposited with the CCDC.
2017-03-09 downloaded from the CCDC.
;
_cell_angle_alpha 90.00
_cell_angle_beta 109.581(8)
_cell_angle_gamma 90.00
_cell_formula_units_Z 4
_cell_length_a 13.3905(10)
_cell_length_b 21.2638(13)
_cell_length_c 19.9069(14)
_cell_measurement_reflns_used 4184
_cell_measurement_temperature 293(2)
_cell_measurement_theta_max 25.1290
_cell_measurement_theta_min 3.2930
_cell_volume 5340.4(7)
_computing_cell_refinement 'Bruker FRAMBO'
_computing_data_collection 'Bruker FRAMBO'
_computing_data_reduction 'Bruker SAINT'
_computing_molecular_graphics 'Bruker SHELXTL'
_computing_publication_material 'Bruker SHELXTL'
_computing_structure_refinement 'SHELXL-97 (Sheldrick, 1997)'
_computing_structure_solution 'SHELXS-97 (Sheldrick, 1990)'
_diffrn_ambient_temperature 293(2)
_diffrn_detector_area_resol_mean 10.4471
_diffrn_measured_fraction_theta_full 0.941
_diffrn_measured_fraction_theta_max 26.37
_diffrn_measurement_device_type 'Xcalibur, Atlas, Gemini'
_diffrn_measurement_method '\w scans'
_diffrn_radiation_monochromator graphite
_diffrn_radiation_source 'fine-focus sealed tube'
_diffrn_radiation_type MoK\a
_diffrn_radiation_wavelength 0.71073
_diffrn_reflns_av_R_equivalents 0.0649
_diffrn_reflns_av_sigmaI/netI 0.1246
_diffrn_reflns_limit_h_max 15
_diffrn_reflns_limit_h_min -16
_diffrn_reflns_limit_k_max 26
_diffrn_reflns_limit_k_min -25
_diffrn_reflns_limit_l_max 21
_diffrn_reflns_limit_l_min -24
_diffrn_reflns_number 21683
_diffrn_reflns_theta_full 26.37
_diffrn_reflns_theta_max 26.37
_diffrn_reflns_theta_min 2.94
_diffrn_standards_number 10.4471
_exptl_absorpt_coefficient_mu 0.558
_exptl_absorpt_correction_T_max 0.894
_exptl_absorpt_correction_T_min 0.818
_exptl_absorpt_correction_type multi-scan
_exptl_crystal_colour 'clear light yellow'
_exptl_crystal_density_diffrn 1.288
_exptl_crystal_density_method 'not measured'
_exptl_crystal_description block
_exptl_crystal_F_000 2184
_exptl_crystal_size_max 0.6000
_exptl_crystal_size_mid 0.3000
_exptl_crystal_size_min 0.2000
_refine_diff_density_max 0.590
_refine_diff_density_min -0.460
_refine_diff_density_rms 0.086
_refine_ls_extinction_method none
_refine_ls_goodness_of_fit_ref 0.983
_refine_ls_hydrogen_treatment mixed
_refine_ls_matrix_type full
_refine_ls_number_parameters 596
_refine_ls_number_reflns 10284
_refine_ls_number_restraints 0
_refine_ls_restrained_S_all 0.983
_refine_ls_R_factor_all 0.1127
_refine_ls_R_factor_gt 0.0526
_refine_ls_shift/su_max 0.001
_refine_ls_shift/su_mean 0.000
_refine_ls_structure_factor_coef Fsqd
_refine_ls_weighting_details 'calc w=1/[\s^2^(Fo^2^)+(0.0000P)^2^+0.0000P] where P=(Fo^2^+2Fc^2^)/3'
_refine_ls_weighting_scheme calc
_refine_ls_wR_factor_gt 0.0674
_refine_ls_wR_factor_ref 0.0882
_reflns_number_gt 6086
_reflns_number_total 10931
_reflns_threshold_expression >2sigma(I)
_cod_data_source_file c7dt00676d2.cif
_cod_data_source_block 469-2
_cod_depositor_comments
;
The following automatic conversions were performed:

'_symmetry_cell_setting' value 'Monoclinic' changed to 'monoclinic'
according to
/home/data/users/saulius/crontab/automatic-downloads/rss-feeds/RSC/lib/dictionaries/cif_core.dic
dictionary named 'cif_core.dic' version 2.4.2 from 2011-04-26.

Automatic conversion script
Id: cif_fix_values 4973 2017-02-22 13:04:09Z antanas 

 Adding full bibliography for 7042389--7042393.cif.
;
_cod_original_cell_volume 5340.4(6)
_cod_original_sg_symbol_H-M 'P2(1)/c  '
_cod_database_code 7042390

loop_
_symmetry_equiv_pos_as_xyz
'x, y, z'
'-x, y+1/2, -z+1/2'
'-x, -y, -z'
'x, -y-1/2, z-1/2'

loop_
_atom_site_label
_atom_site_type_symbol
_atom_site_fract_x
_atom_site_fract_y
_atom_site_fract_z
_atom_site_U_iso_or_equiv
_atom_site_adp_type
_atom_site_occupancy
_atom_site_symmetry_multiplicity
_atom_site_calc_flag
_atom_site_refinement_flags
C52 C 0.2508(5) 0.0642(3) 0.1914(3) 0.104(2) Uiso 1 1 d .
H52A H 0.2888 0.0309 0.1779 0.156 Uiso 1 1 calc R
H52B H 0.2868 0.1034 0.1922 0.156 Uiso 1 1 calc R
H52C H 0.1803 0.0667 0.1575 0.156 Uiso 1 1 calc R
Rh1 Rh 0.17106(2) 0.659718(17) 0.253977(17) 0.02816(10) Uani 1 1 d .
Sc1 Sc 0.30694(6) 0.69017(4) 0.11813(4) 0.0282(2) Uani 1 1 d .
O1 O 0.3023(2) 0.60252(14) 0.12903(14) 0.0340(7) Uani 1 1 d .
O2 O 0.1745(2) 0.72721(13) 0.05917(13) 0.0311(7) Uani 1 1 d .
O3 O 0.43289(19) 0.71743(13) 0.10048(13) 0.0288(7) Uani 1 1 d .
Cl1 Cl 0.32154(8) 0.71623(5) 0.24246(5) 0.0342(3) Uani 1 1 d .
P1 P 0.25252(8) 0.56227(5) 0.27603(6) 0.0270(3) Uani 1 1 d .
C1 C 0.3454(3) 0.5458(2) 0.1611(2) 0.0335(11) Uani 1 1 d .
C2 C 0.4606(3) 0.5562(3) 0.2084(2) 0.0578(16) Uani 1 1 d .
H2A H 0.5017 0.5690 0.1794 0.087 Uiso 1 1 calc R
H2B H 0.4889 0.5178 0.2327 0.087 Uiso 1 1 calc R
H2C H 0.4634 0.5884 0.2428 0.087 Uiso 1 1 calc R
C3 C 0.3408(4) 0.4972(2) 0.1029(3) 0.0616(17) Uani 1 1 d .
H3A H 0.2696 0.4944 0.0701 0.092 Uiso 1 1 calc R
H3B H 0.3624 0.4568 0.1245 0.092 Uiso 1 1 calc R
H3C H 0.3874 0.5099 0.0778 0.092 Uiso 1 1 calc R
C4 C 0.2768(3) 0.51876(19) 0.2026(2) 0.0314(10) Uani 1 1 d .
H4A H 0.3079 0.4787 0.2220 0.038 Uiso 1 1 calc R
H4B H 0.2079 0.5095 0.1678 0.038 Uiso 1 1 calc R
C5 C 0.1796(3) 0.5009(2) 0.3056(2) 0.0302(10) Uani 1 1 d .
C6 C 0.2011(3) 0.4889(2) 0.3774(2) 0.0386(12) Uani 1 1 d .
H6 H 0.2501 0.5136 0.4112 0.046 Uiso 1 1 calc R
C7 C 0.1501(4) 0.4402(2) 0.3994(3) 0.0468(13) Uani 1 1 d .
H7 H 0.1657 0.4326 0.4478 0.056 Uiso 1 1 calc R
C8 C 0.0774(4) 0.4036(2) 0.3511(3) 0.0481(14) Uani 1 1 d .
H8 H 0.0448 0.3706 0.3664 0.058 Uiso 1 1 calc R
C9 C 0.0529(3) 0.4153(2) 0.2803(3) 0.0499(14) Uani 1 1 d .
H9 H 0.0029 0.3905 0.2472 0.060 Uiso 1 1 calc R
C10 C 0.1022(3) 0.4643(2) 0.2572(2) 0.0430(13) Uani 1 1 d .
H10 H 0.0830 0.4728 0.2087 0.052 Uiso 1 1 calc R
C11 C 0.3773(3) 0.5636(2) 0.3500(2) 0.0306(11) Uani 1 1 d .
C12 C 0.4474(4) 0.5135(2) 0.3668(3) 0.0487(13) Uani 1 1 d .
H12 H 0.4313 0.4770 0.3397 0.058 Uiso 1 1 calc R
C13 C 0.5414(4) 0.5175(3) 0.4240(3) 0.0633(16) Uani 1 1 d .
H13 H 0.5891 0.4841 0.4345 0.076 Uiso 1 1 calc R
C14 C 0.5636(4) 0.5711(3) 0.4651(3) 0.0695(17) Uani 1 1 d .
H14 H 0.6266 0.5737 0.5034 0.083 Uiso 1 1 calc R
C15 C 0.4949(4) 0.6204(3) 0.4505(3) 0.0609(15) Uani 1 1 d .
H15 H 0.5100 0.6560 0.4792 0.073 Uiso 1 1 calc R
C16 C 0.4021(4) 0.6170(2) 0.3923(2) 0.0430(12) Uani 1 1 d .
H16 H 0.3558 0.6511 0.3816 0.052 Uiso 1 1 calc R
C17 C 0.0789(3) 0.7515(2) 0.0205(2) 0.0299(11) Uani 1 1 d .
C18 C -0.0066(3) 0.7107(2) -0.0145(2) 0.0302(11) Uani 1 1 d .
C19 C -0.1040(3) 0.7380(3) -0.0509(2) 0.0415(13) Uani 1 1 d .
H19 H -0.1611 0.7119 -0.0736 0.050 Uiso 1 1 calc R
C20 C -0.1194(4) 0.8023(3) -0.0548(2) 0.0442(13) Uani 1 1 d .
H20 H -0.1863 0.8189 -0.0785 0.053 Uiso 1 1 calc R
C21 C -0.0356(3) 0.8411(2) -0.0236(2) 0.0383(12) Uani 1 1 d .
H21 H -0.0462 0.8844 -0.0278 0.046 Uiso 1 1 calc R
C22 C 0.0657(3) 0.8185(2) 0.0146(2) 0.0312(11) Uani 1 1 d .
C23 C 0.0052(3) 0.6386(2) -0.0128(2) 0.0387(12) Uani 1 1 d .
C24 C 0.0913(4) 0.6187(2) -0.0441(2) 0.0536(14) Uani 1 1 d .
H24A H 0.0752 0.6361 -0.0911 0.080 Uiso 1 1 calc R
H24B H 0.0933 0.5736 -0.0467 0.080 Uiso 1 1 calc R
H24C H 0.1591 0.6339 -0.0141 0.080 Uiso 1 1 calc R
C25 C 0.0294(3) 0.6128(2) 0.0631(2) 0.0455(13) Uani 1 1 d .
H25A H 0.0891 0.6347 0.0951 0.068 Uiso 1 1 calc R
H25B H 0.0453 0.5688 0.0637 0.068 Uiso 1 1 calc R
H25C H -0.0312 0.6188 0.0779 0.068 Uiso 1 1 calc R
C26 C -0.0969(4) 0.6058(3) -0.0590(3) 0.0621(15) Uani 1 1 d .
H26A H -0.1533 0.6152 -0.0409 0.093 Uiso 1 1 calc R
H26B H -0.0857 0.5612 -0.0578 0.093 Uiso 1 1 calc R
H26C H -0.1156 0.6205 -0.1073 0.093 Uiso 1 1 calc R
C27 C 0.1576(3) 0.8645(2) 0.0469(2) 0.0341(11) Uani 1 1 d .
C28 C 0.2481(3) 0.8515(2) 0.0164(2) 0.0419(12) Uani 1 1 d .
H28A H 0.2206 0.8536 -0.0347 0.063 Uiso 1 1 calc R
H28B H 0.2769 0.8104 0.0309 0.063 Uiso 1 1 calc R
H28C H 0.3028 0.8825 0.0342 0.063 Uiso 1 1 calc R
C29 C 0.2010(3) 0.8595(2) 0.1289(2) 0.0391(12) Uani 1 1 d .
H29A H 0.2620 0.8861 0.1473 0.059 Uiso 1 1 calc R
H29B H 0.2205 0.8167 0.1425 0.059 Uiso 1 1 calc R
H29C H 0.1473 0.8726 0.1480 0.059 Uiso 1 1 calc R
C30 C 0.1245(4) 0.9331(2) 0.0294(3) 0.0497(14) Uani 1 1 d .
H30A H 0.0964 0.9384 -0.0213 0.074 Uiso 1 1 calc R
H30B H 0.1851 0.9599 0.0488 0.074 Uiso 1 1 calc R
H30C H 0.0713 0.9440 0.0499 0.074 Uiso 1 1 calc R
C31 C 0.5216(3) 0.7339(2) 0.0857(2) 0.0313(11) Uani 1 1 d .
C32 C 0.5343(3) 0.7128(2) 0.0213(2) 0.0354(11) Uani 1 1 d .
C33 C 0.6272(4) 0.7310(2) 0.0092(3) 0.0462(14) Uani 1 1 d .
H33 H 0.6382 0.7176 -0.0322 0.055 Uiso 1 1 calc R
C34 C 0.7020(4) 0.7678(3) 0.0560(3) 0.0522(15) Uani 1 1 d .
H34 H 0.7627 0.7789 0.0459 0.063 Uiso 1 1 calc R
C35 C 0.6888(3) 0.7887(2) 0.1179(2) 0.0430(12) Uani 1 1 d .
H35 H 0.7405 0.8139 0.1492 0.052 Uiso 1 1 calc R
C36 C 0.5982(3) 0.7724(2) 0.1344(2) 0.0339(11) Uani 1 1 d .
C37 C 0.5885(3) 0.7954(2) 0.2053(2) 0.0368(11) Uani 1 1 d .
C38 C 0.5911(3) 0.7389(2) 0.2538(2) 0.0416(12) Uani 1 1 d .
H38A H 0.5394 0.7084 0.2281 0.062 Uiso 1 1 calc R
H38B H 0.5752 0.7526 0.2950 0.062 Uiso 1 1 calc R
H38C H 0.6603 0.7201 0.2685 0.062 Uiso 1 1 calc R
C39 C 0.4866(3) 0.8352(2) 0.1911(2) 0.0449(12) Uani 1 1 d .
H39A H 0.4924 0.8729 0.1662 0.067 Uiso 1 1 calc R
H39B H 0.4779 0.8459 0.2357 0.067 Uiso 1 1 calc R
H39C H 0.4264 0.8113 0.1626 0.067 Uiso 1 1 calc R
C40 C 0.6798(3) 0.8382(2) 0.2474(3) 0.0544(14) Uani 1 1 d .
H40A H 0.7444 0.8144 0.2633 0.082 Uiso 1 1 calc R
H40B H 0.6653 0.8551 0.2879 0.082 Uiso 1 1 calc R
H40C H 0.6869 0.8720 0.2174 0.082 Uiso 1 1 calc R
C41 C 0.4536(4) 0.6705(2) -0.0320(2) 0.0391(12) Uani 1 1 d .
C42 C 0.4431(4) 0.6072(2) 0.0016(2) 0.0497(13) Uani 1 1 d .
H42A H 0.5099 0.5855 0.0154 0.075 Uiso 1 1 calc R
H42B H 0.3901 0.5822 -0.0324 0.075 Uiso 1 1 calc R
H42C H 0.4228 0.6141 0.0429 0.075 Uiso 1 1 calc R
C43 C 0.3448(3) 0.7029(2) -0.0618(2) 0.0488(14) Uani 1 1 d .
H43A H 0.3194 0.7128 -0.0234 0.073 Uiso 1 1 calc R
H43B H 0.2956 0.6753 -0.0948 0.073 Uiso 1 1 calc R
H43C H 0.3517 0.7410 -0.0859 0.073 Uiso 1 1 calc R
C44 C 0.4850(4) 0.6554(3) -0.0985(2) 0.0658(17) Uani 1 1 d .
H44A H 0.4878 0.6937 -0.1234 0.099 Uiso 1 1 calc R
H44B H 0.4333 0.6277 -0.1296 0.099 Uiso 1 1 calc R
H44C H 0.5533 0.6355 -0.0838 0.099 Uiso 1 1 calc R
C45 C 0.0657(3) 0.6442(2) 0.3097(2) 0.0353(12) Uani 1 1 d .
H45 H 0.0772 0.6123 0.3470 0.042 Uiso 1 1 calc R
C46 C 0.0135(3) 0.6319(2) 0.2373(2) 0.0351(11) Uani 1 1 d .
H46 H -0.0135 0.5901 0.2194 0.042 Uiso 1 1 calc R
C47 C -0.0430(3) 0.6924(2) 0.2043(2) 0.0421(12) Uani 1 1 d .
H47 H -0.0999 0.6891 0.1581 0.051 Uiso 1 1 calc R
C48 C 0.0517(3) 0.7339(2) 0.2083(2) 0.0375(12) Uani 1 1 d .
H48 H 0.0536 0.7617 0.1694 0.045 Uiso 1 1 calc R
C49 C 0.1028(3) 0.7471(2) 0.2784(2) 0.0392(12) Uani 1 1 d .
H49 H 0.1440 0.7856 0.2950 0.047 Uiso 1 1 calc R
C50 C 0.0404(3) 0.7136(2) 0.3201(2) 0.0423(13) Uani 1 1 d .
H50 H 0.0525 0.7278 0.3691 0.051 Uiso 1 1 calc R
C51 C -0.0717(3) 0.7194(2) 0.2673(2) 0.0501(14) Uani 1 1 d .
H51A H -0.0962 0.7626 0.2597 0.060 Uiso 1 1 calc R
H51B H -0.1224 0.6937 0.2800 0.060 Uiso 1 1 calc R
C53 C 0.2452(4) 0.0510(3) 0.2640(3) 0.0615(16) Uani 1 1 d .
C54 C 0.2722(4) 0.0951(3) 0.3179(4) 0.0679(17) Uani 1 1 d .
H54 H 0.2969 0.1344 0.3102 0.082 Uiso 1 1 calc R
C55 C 0.2628(4) 0.0811(3) 0.3839(4) 0.0752(19) Uani 1 1 d .
H55 H 0.2828 0.1108 0.4204 0.090 Uiso 1 1 calc R
C56 C 0.2253(5) 0.0255(4) 0.3951(3) 0.079(2) Uani 1 1 d .
H56 H 0.2165 0.0164 0.4384 0.095 Uiso 1 1 calc R
C57 C 0.2004(5) -0.0175(3) 0.3416(4) 0.091(2) Uani 1 1 d .
H57 H 0.1764 -0.0569 0.3497 0.109 Uiso 1 1 calc R
C58 C 0.2091(5) -0.0055(3) 0.2766(3) 0.080(2) Uani 1 1 d .
H58 H 0.1902 -0.0360 0.2411 0.096 Uiso 1 1 calc R

loop_
_atom_site_aniso_label
_atom_site_aniso_U_11
_atom_site_aniso_U_22
_atom_site_aniso_U_33
_atom_site_aniso_U_23
_atom_site_aniso_U_13
_atom_site_aniso_U_12
Rh1 0.02629(18) 0.0259(2) 0.03245(18) 0.00186(19) 0.00999(14) 0.00218(18)
Sc1 0.0267(4) 0.0248(5) 0.0341(4) 0.0029(4) 0.0116(4) -0.0003(4)
O1 0.0381(18) 0.0263(19) 0.0404(17) 0.0031(16) 0.0169(15) 0.0019(16)
O2 0.0289(16) 0.0276(18) 0.0360(16) 0.0022(15) 0.0100(14) 0.0011(15)
O3 0.0256(15) 0.0305(18) 0.0329(15) -0.0008(15) 0.0133(13) -0.0022(14)
Cl1 0.0346(6) 0.0326(7) 0.0369(6) -0.0007(6) 0.0141(5) -0.0047(6)
P1 0.0264(6) 0.0229(7) 0.0307(6) 0.0000(6) 0.0081(5) 0.0002(5)
C1 0.040(3) 0.023(3) 0.043(3) 0.006(2) 0.022(2) 0.004(2)
C2 0.044(3) 0.071(4) 0.065(3) 0.027(3) 0.027(3) 0.012(3)
C3 0.101(4) 0.033(3) 0.073(4) -0.007(3) 0.059(4) -0.006(3)
C4 0.034(2) 0.023(3) 0.039(2) 0.000(2) 0.013(2) -0.002(2)
C5 0.030(2) 0.025(3) 0.038(3) 0.004(2) 0.014(2) 0.006(2)
C6 0.037(3) 0.041(3) 0.039(3) 0.003(3) 0.014(2) -0.007(3)
C7 0.046(3) 0.050(4) 0.047(3) 0.012(3) 0.019(3) 0.000(3)
C8 0.044(3) 0.042(3) 0.069(4) 0.012(3) 0.034(3) -0.003(3)
C9 0.040(3) 0.044(3) 0.068(4) -0.009(3) 0.021(3) -0.022(3)
C10 0.036(3) 0.049(3) 0.043(3) 0.002(3) 0.013(2) -0.011(3)
C11 0.032(2) 0.030(3) 0.031(2) 0.006(2) 0.011(2) -0.004(2)
C12 0.047(3) 0.039(3) 0.053(3) 0.005(3) 0.007(3) 0.011(3)
C13 0.052(4) 0.058(4) 0.068(4) 0.012(4) 0.003(3) 0.024(3)
C14 0.044(3) 0.071(5) 0.070(4) 0.011(4) -0.012(3) -0.003(4)
C15 0.063(4) 0.042(4) 0.056(3) 0.001(3) -0.008(3) -0.008(3)
C16 0.048(3) 0.025(3) 0.046(3) 0.004(3) 0.002(2) 0.001(3)
C17 0.032(3) 0.038(3) 0.026(2) 0.003(2) 0.017(2) 0.000(2)
C18 0.030(2) 0.040(3) 0.022(2) 0.005(2) 0.012(2) 0.002(2)
C19 0.030(3) 0.056(4) 0.039(3) 0.001(3) 0.012(2) -0.004(3)
C20 0.026(3) 0.057(4) 0.049(3) 0.002(3) 0.012(2) 0.005(3)
C21 0.034(3) 0.043(3) 0.041(3) 0.004(3) 0.018(2) 0.007(3)
C22 0.030(2) 0.041(3) 0.029(2) -0.002(2) 0.017(2) 0.001(2)
C23 0.038(3) 0.042(3) 0.032(2) -0.010(3) 0.006(2) -0.008(3)
C24 0.067(3) 0.045(4) 0.051(3) -0.014(3) 0.023(3) 0.000(3)
C25 0.048(3) 0.039(3) 0.049(3) 0.005(3) 0.014(2) -0.007(3)
C26 0.060(3) 0.051(4) 0.059(3) -0.010(3) -0.002(3) -0.014(3)
C27 0.038(3) 0.024(3) 0.044(3) -0.001(2) 0.019(2) 0.003(2)
C28 0.042(3) 0.035(3) 0.052(3) 0.002(3) 0.020(2) -0.005(3)
C29 0.035(3) 0.035(3) 0.047(3) -0.003(3) 0.013(2) 0.007(2)
C30 0.053(3) 0.032(3) 0.066(3) 0.004(3) 0.022(3) 0.004(3)
C31 0.035(3) 0.023(3) 0.041(3) 0.008(2) 0.020(2) 0.005(2)
C32 0.041(3) 0.027(3) 0.040(3) 0.006(2) 0.016(2) 0.005(2)
C33 0.053(3) 0.043(3) 0.057(3) 0.007(3) 0.039(3) 0.004(3)
C34 0.036(3) 0.059(4) 0.072(4) 0.021(3) 0.033(3) 0.003(3)
C35 0.035(3) 0.038(3) 0.055(3) 0.005(3) 0.014(2) -0.004(2)
C36 0.030(2) 0.028(3) 0.047(3) 0.009(2) 0.017(2) 0.006(2)
C37 0.027(2) 0.033(3) 0.047(3) -0.005(3) 0.008(2) 0.000(2)
C38 0.043(3) 0.040(3) 0.040(3) -0.004(3) 0.012(2) 0.005(3)
C39 0.037(3) 0.033(3) 0.064(3) -0.004(3) 0.017(2) 0.004(3)
C40 0.032(3) 0.044(3) 0.081(4) -0.022(3) 0.011(3) -0.001(3)
C41 0.051(3) 0.037(3) 0.036(3) 0.006(3) 0.024(2) 0.008(3)
C42 0.069(4) 0.030(3) 0.053(3) -0.004(3) 0.024(3) -0.001(3)
C43 0.056(3) 0.051(4) 0.037(3) 0.000(3) 0.013(2) 0.000(3)
C44 0.082(4) 0.071(4) 0.058(3) -0.013(3) 0.040(3) -0.006(4)
C45 0.031(2) 0.040(3) 0.040(3) 0.004(2) 0.018(2) 0.000(2)
C46 0.027(2) 0.036(3) 0.044(3) -0.001(3) 0.015(2) -0.007(2)
C47 0.031(3) 0.046(3) 0.047(3) 0.004(3) 0.010(2) 0.008(3)
C48 0.037(3) 0.030(3) 0.047(3) 0.017(3) 0.015(2) 0.014(2)
C49 0.034(3) 0.023(3) 0.060(3) -0.003(3) 0.014(2) 0.011(2)
C50 0.038(3) 0.049(4) 0.040(3) -0.004(3) 0.014(2) 0.009(3)
C51 0.035(3) 0.053(4) 0.069(3) 0.001(3) 0.027(3) 0.012(3)
C53 0.052(4) 0.070(5) 0.063(4) 0.016(4) 0.020(3) 0.009(4)
C54 0.055(4) 0.045(4) 0.099(5) 0.002(4) 0.020(4) -0.010(3)
C55 0.051(4) 0.077(5) 0.082(5) -0.017(4) 0.001(3) -0.003(4)
C56 0.074(5) 0.090(6) 0.067(4) 0.003(5) 0.016(4) 0.001(5)
C57 0.123(6) 0.058(5) 0.093(5) 0.005(5) 0.040(5) -0.015(5)
C58 0.101(5) 0.068(5) 0.079(5) -0.014(4) 0.040(4) -0.027(4)

loop_
_atom_type_symbol
_atom_type_description
_atom_type_scat_dispersion_real
_atom_type_scat_dispersion_imag
_atom_type_scat_source
C C 0.0033 0.0016 'International Tables Vol C Tables 4.2.6.8 and 6.1.1.4'
H H 0.0000 0.0000 'International Tables Vol C Tables 4.2.6.8 and 6.1.1.4'
O O 0.0106 0.0060 'International Tables Vol C Tables 4.2.6.8 and 6.1.1.4'
P P 0.1023 0.0942 'International Tables Vol C Tables 4.2.6.8 and 6.1.1.4'
Cl Cl 0.1484 0.1585 'International Tables Vol C Tables 4.2.6.8 and 6.1.1.4'
Sc Sc 0.2519 0.3716 'International Tables Vol C Tables 4.2.6.8 and 6.1.1.4'
Rh Rh -1.1178 0.9187 'International Tables Vol C Tables 4.2.6.8 and 6.1.1.4'

loop_
_geom_angle_atom_site_label_1
_geom_angle_atom_site_label_2
_geom_angle_atom_site_label_3
_geom_angle
C45 Rh1 C46 38.95(15)
C45 Rh1 C49 67.12(17)
C46 Rh1 C49 78.67(17)
C45 Rh1 C48 78.92(16)
C46 Rh1 C48 65.70(17)
C49 Rh1 C48 35.97(15)
C45 Rh1 P1 96.73(13)
C46 Rh1 P1 99.31(13)
C49 Rh1 P1 156.99(12)
C48 Rh1 P1 161.08(13)
C45 Rh1 Cl1 149.13(13)
C46 Rh1 Cl1 160.90(13)
C49 Rh1 Cl1 91.28(12)
C48 Rh1 Cl1 96.69(11)
P1 Rh1 Cl1 96.20(4)
O1 Sc1 O3 112.61(12)
O1 Sc1 O2 114.50(13)
O3 Sc1 O2 116.59(11)
O1 Sc1 Cl1 95.80(9)
O3 Sc1 Cl1 109.53(9)
O2 Sc1 Cl1 105.31(8)
C1 O1 Sc1 152.3(3)
C17 O2 Sc1 176.5(2)
C31 O3 Sc1 176.9(3)
Rh1 Cl1 Sc1 101.17(4)
C11 P1 C5 101.21(19)
C11 P1 C4 106.88(18)
C5 P1 C4 98.65(18)
C11 P1 Rh1 112.72(16)
C5 P1 Rh1 115.41(13)
C4 P1 Rh1 119.64(14)
O1 C1 C2 109.4(4)
O1 C1 C4 109.8(3)
C2 C1 C4 112.6(3)
O1 C1 C3 109.3(4)
C2 C1 C3 109.8(4)
C4 C1 C3 105.8(3)
C1 C4 P1 122.2(3)
C6 C5 C10 117.4(4)
C6 C5 P1 120.8(3)
C10 C5 P1 121.8(3)
C5 C6 C7 120.5(5)
C8 C7 C6 121.0(4)
C9 C8 C7 119.7(4)
C8 C9 C10 120.2(5)
C5 C10 C9 121.0(4)
C12 C11 C16 118.6(4)
C12 C11 P1 123.2(4)
C16 C11 P1 118.2(3)
C11 C12 C13 120.4(5)
C14 C13 C12 119.6(5)
C15 C14 C13 121.0(5)
C14 C15 C16 119.4(5)
C11 C16 C15 120.9(5)
O2 C17 C18 119.9(4)
O2 C17 C22 119.5(4)
C18 C17 C22 120.6(4)
C19 C18 C17 117.6(4)
C19 C18 C23 119.9(4)
C17 C18 C23 122.5(4)
C20 C19 C18 122.6(5)
C21 C20 C19 119.3(5)
C20 C21 C22 122.6(5)
C21 C22 C17 117.2(4)
C21 C22 C27 120.2(4)
C17 C22 C27 122.6(4)
C25 C23 C26 106.2(4)
C25 C23 C18 111.3(3)
C26 C23 C18 112.0(4)
C25 C23 C24 111.1(4)
C26 C23 C24 105.5(4)
C18 C23 C24 110.5(3)
C30 C27 C22 112.5(4)
C30 C27 C29 106.5(4)
C22 C27 C29 111.3(3)
C30 C27 C28 106.6(3)
C22 C27 C28 110.2(3)
C29 C27 C28 109.6(3)
O3 C31 C36 119.1(3)
O3 C31 C32 119.3(4)
C36 C31 C32 121.6(3)
C33 C32 C31 116.7(4)
C33 C32 C41 120.4(4)
C31 C32 C41 122.9(3)
C34 C33 C32 122.3(4)
C33 C34 C35 120.7(4)
C34 C35 C36 120.7(4)
C35 C36 C31 118.0(4)
C35 C36 C37 118.8(4)
C31 C36 C37 123.2(3)
C40 C37 C38 106.1(4)
C40 C37 C36 113.2(3)
C38 C37 C36 109.7(4)
C40 C37 C39 105.5(4)
C38 C37 C39 112.1(3)
C36 C37 C39 110.2(4)
C32 C41 C42 111.2(4)
C32 C41 C43 111.2(4)
C42 C41 C43 110.4(4)
C32 C41 C44 112.6(4)
C42 C41 C44 106.3(4)
C43 C41 C44 104.8(4)
C46 C45 C50 105.1(4)
C46 C45 Rh1 71.1(2)
C50 C45 Rh1 97.9(3)
C45 C46 C47 106.9(4)
C45 C46 Rh1 69.9(2)
C47 C46 Rh1 99.0(3)
C46 C47 C48 100.5(3)
C46 C47 C51 100.8(3)
C48 C47 C51 99.8(4)
C49 C48 C47 107.2(4)
C49 C48 Rh1 71.4(3)
C47 C48 Rh1 94.7(3)
C48 C49 C50 106.3(4)
C48 C49 Rh1 72.7(3)
C50 C49 Rh1 94.0(3)
C51 C50 C49 100.2(4)
C51 C50 C45 101.3(4)
C49 C50 C45 100.8(3)
C50 C51 C47 94.3(3)
C58 C53 C54 118.4(5)
C58 C53 C52 118.9(6)
C54 C53 C52 122.6(6)
C53 C54 C55 120.5(6)
C56 C55 C54 120.2(6)
C55 C56 C57 118.4(6)
C56 C57 C58 122.8(6)
C53 C58 C57 119.7(6)

loop_
_geom_bond_atom_site_label_1
_geom_bond_atom_site_label_2
_geom_bond_distance
C52 C53 1.497(7)
Rh1 C45 2.093(3)
Rh1 C46 2.108(4)
Rh1 C49 2.196(4)
Rh1 C48 2.213(4)
Rh1 P1 2.3141(12)
Rh1 Cl1 2.4221(10)
Sc1 O1 1.880(3)
Sc1 O3 1.924(2)
Sc1 O2 1.936(3)
Sc1 Cl1 2.4792(12)
O1 C1 1.396(5)
O2 C17 1.355(5)
O3 C31 1.362(4)
P1 C11 1.820(4)
P1 C5 1.841(4)
P1 C4 1.849(4)
C1 C2 1.531(6)
C1 C4 1.537(5)
C1 C3 1.539(6)
C5 C6 1.385(5)
C5 C10 1.391(6)
C6 C7 1.389(6)
C7 C8 1.361(6)
C8 C9 1.358(6)
C9 C10 1.392(6)
C11 C12 1.384(6)
C11 C16 1.387(6)
C12 C13 1.389(6)
C13 C14 1.376(7)
C14 C15 1.360(7)
C15 C16 1.388(6)
C17 C18 1.419(6)
C17 C22 1.436(6)
C18 C19 1.388(6)
C18 C23 1.541(6)
C19 C20 1.381(6)
C20 C21 1.365(6)
C21 C22 1.398(5)
C22 C27 1.535(6)
C23 C25 1.536(5)
C23 C26 1.537(6)
C23 C24 1.544(5)
C27 C30 1.528(6)
C27 C29 1.543(5)
C27 C28 1.551(5)
C31 C36 1.412(6)
C31 C32 1.421(5)
C32 C33 1.399(5)
C32 C41 1.527(6)
C33 C34 1.363(6)
C34 C35 1.377(6)
C35 C36 1.402(5)
C36 C37 1.541(5)
C37 C40 1.530(6)
C37 C38 1.534(6)
C37 C39 1.549(5)
C41 C42 1.532(6)
C41 C43 1.540(6)
C41 C44 1.551(5)
C45 C46 1.400(5)
C45 C50 1.543(6)
C46 C47 1.525(6)
C47 C48 1.526(6)
C47 C51 1.542(5)
C48 C49 1.362(6)
C49 C50 1.536(5)
C50 C51 1.522(6)
C53 C58 1.349(7)
C53 C54 1.379(7)
C54 C55 1.394(7)
C55 C56 1.332(8)
C56 C57 1.357(8)
C57 C58 1.362(7)
